data_7127955
loop_
_publ_author_name
'Taniguchi, Ryo'
'Noto, Naoki'
'Tanaka, Seiya'
'Takahashi, Keigo'
'Sarkar, Sujan K.'
'Oyama, Ryoko'
'Abe, Manabu'
'Koike, Takashi'
'Akita, Munetaka'

_publ_section_title
;
 Simple generation of various \a-monofluoroalkyl radicals by organic
 photoredox catalysis: modular synthesis of \b-monofluoroketones.
;
_journal_issue 21
_journal_name_full 'Chemical communications (Cambridge, England)'
_journal_page_first 2609
_journal_page_last 2612
_journal_paper_doi 10.1039/d0cc08060h
_journal_volume 57
_journal_year 2021
_chemical_formula_moiety 'C15 H16 F N O3 S2'
_chemical_formula_sum 'C15 H16 F N O3 S2'
_chemical_formula_weight 341.40
_space_group_crystal_system orthorhombic
_space_group_IT_number 29
_space_group_name_Hall 'P 2c -2ac'
_space_group_name_H-M_alt 'P c a 21'
_atom_sites_solution_hydrogens geom
_audit_creation_date 2020-02-18
_audit_creation_method
;
Olex2 1.2
(compiled May 18 2018 14:05:52 for OlexSys, GUI svn.r5506)
;
_audit_update_record
;
2020-11-30 deposited with the CCDC.	2021-02-08 downloaded from the CCDC.
;
_cell_angle_alpha 90
_cell_angle_beta 90
_cell_angle_gamma 90
_cell_formula_units_Z 8
_cell_length_a 15.5254(2)
_cell_length_b 5.72610(10)
_cell_length_c 34.5954(5)
_cell_measurement_reflns_used 55654
_cell_measurement_temperature 93
_cell_measurement_theta_max 76.4350
_cell_measurement_theta_min 5.0670
_cell_volume 3075.53(8)
_computing_cell_refinement 'CrysAlisPro 1.171.40.68a (Rigaku OD, 2019)'
_computing_data_collection 'CrysAlisPro 1.171.40.68a (Rigaku OD, 2019)'
_computing_data_reduction 'CrysAlisPro 1.171.40.68a (Rigaku OD, 2019)'
_computing_molecular_graphics 'Olex2 (Dolomanov et al., 2009)'
_computing_publication_material 'Olex2 (Dolomanov et al., 2009)'
_computing_structure_refinement 'ShelXL (Sheldrick, 2015)'
_computing_structure_solution 'ShelXT (Sheldrick, 2015)'
_diffrn_ambient_temperature 93.0
_diffrn_detector 'Hybrid Pixel Array Detector'
_diffrn_detector_area_resol_mean 10.0000
_diffrn_detector_type HyPix
_diffrn_measured_fraction_theta_full 1.000
_diffrn_measured_fraction_theta_max 0.983
_diffrn_measurement_details
;
List of Runs (angles in degrees, time in seconds):

  # Type    Start    End  Width  t~exp~   \w     \q     \k     \f   Frames
#--------------------------------------------------------------------------
  1  \w     32.00 121.00   0.50    0.22    --   46.70  12.00  54.00  178
  2  \w    108.00 156.00   0.50    0.88    --  104.75  45.00 -30.00   96
  3  \w     93.00 161.00   0.50    0.88    --  104.75  12.00  54.00  136
  4  \w     52.00 108.00   0.50    0.88    --  104.75-133.00  28.00  112
  5  \w     43.00  73.00   0.50    0.88    --  104.75 -61.00  90.00   60
  6  \w     47.00  96.00   0.50    0.22    --   46.70-136.00-149.00   98
  7  \w     36.00  72.00   0.50    0.88    --  104.75 -61.00-180.00   72
  8  \w    -24.00  20.00   0.50    0.22    --  -46.70  19.00-150.00   88
  9  \w    -63.00 -37.00   0.50    0.88    -- -102.00 115.00-162.00   52
 10  \w   -106.00 -67.00   0.50    0.88    -- -102.00 115.00-162.00   78
 11  \w    -67.00 -33.00   0.50    0.88    -- -102.00  61.00 150.00   68
 12  \w    -53.00 -27.00   0.50    0.22    --  -46.70 -70.00 127.04   52
 13  \w    -96.00 -34.00   0.50    0.22    --  -46.70 -37.00-180.00  124
 14  \w    -24.00  13.00   0.50    0.22    --  -46.70  19.00-180.00   74
 15  \w    -61.00 -34.00   0.50    0.22    --  -46.70 -41.00 -44.04   54
 16  \w    -86.00 -35.00   0.50    0.22    --  -46.70 -40.00 109.98  102
 17  \w    -94.00 -35.00   0.50    0.22    --  -46.70 -37.00-120.00  118
 18  \w   -108.00 -69.00   0.50    0.22    --  -46.70 -41.00 -44.04   78
 19  \w     24.00  58.00   0.50    0.22    --   46.70  77.00  30.00   68
 20  \w     24.00  62.00   0.50    0.22    --   46.70  77.00-120.00   76
 21  \w     24.00  79.00   0.50    0.22    --   46.70  77.00 -30.00  110
 22  \w     31.00  94.00   0.50    0.22    --   46.70-125.00  60.00  126
 23  \w     24.00  63.00   0.50    0.22    --   46.70  77.00  60.00   78
 24  \w     93.00 119.00   0.50    0.22    --   46.70  77.00 120.00   52
 25  \w     24.00  71.00   0.50    0.22    --   46.70  77.00-180.00   94
 26  \w     24.00  88.00   0.50    0.22    --   46.70  77.00  90.00  128
 27  \w     24.00  88.00   0.50    0.22    --   46.70  77.00 120.00  128
 28  \w     24.00  55.00   0.50    0.22    --   46.70  77.00 -90.00   62
 29  \w     20.00  72.00   0.50    0.22    --   46.70-125.00   0.00  104
 30  \w     24.00  67.00   0.50    0.22    --   46.70  77.00 -60.00   86
 31  \w   -106.00 -79.00   0.50    0.88    -- -102.00 -76.00-167.35   54
 32  \w   -152.00-126.00   0.50    0.88    -- -102.00 -72.00  42.34   52
 33  \w   -137.00 -85.00   0.50    0.88    -- -102.00 -61.00 -90.00  104
 34  \w   -107.00 -78.00   0.50    0.88    -- -102.00 -79.00 144.94   58
 35  \w   -175.00-125.00   0.50    0.88    -- -102.00 -78.00 -62.03  100
 36  \w   -175.00-112.00   0.50    0.88    -- -102.00 -79.00 144.94  126
 37  \w   -171.00 -79.00   0.50    0.88    -- -102.00 -78.00-137.76  184
 38  \w   -162.00 -79.00   0.50    0.88    -- -102.00 -78.00  -8.85  166
 39  \w   -104.00 -79.00   0.50    0.88    -- -102.00 -78.00 -62.03   50
 40  \w   -117.00 -82.00   0.50    0.88    -- -102.00 -70.00 -29.20   70
 41  \w   -167.00 -79.00   0.50    0.88    -- -102.00 -77.00-121.04  176
 42  \w   -106.00 -81.00   0.50    0.88    -- -102.00 -73.00  -2.81   50
 43  \w   -137.00 -79.00   0.50    0.88    -- -102.00 -76.00-173.79  116
 44  \w   -111.00 -85.00   0.50    0.88    -- -102.00 -61.00  50.05   52
 45  \w   -137.00 -79.00   0.50    0.88    -- -102.00 -77.00  90.00  116
 46  \w   -173.00 -86.00   0.50    0.88    -- -102.00 -60.00 -67.22  174
 47  \w   -105.00 -79.00   0.50    0.88    -- -102.00 -77.00  30.00   52
 48  \w   -175.00-141.00   0.50    0.88    -- -102.00 -61.00  50.05   68
 49  \w   -105.00 -80.00   0.50    0.88    -- -102.00 -82.00 172.22   50
 50  \w   -103.00 -72.00   0.50    0.88    -- -102.00  77.00   0.00   62
 51  \w   -106.00 -81.00   0.50    0.88    -- -102.00 -73.00 -85.69   50
 52  \w   -174.00-137.00   0.50    0.88    -- -102.00 -77.00  30.00   74
 53  \w   -104.00 -79.00   0.50    0.88    -- -102.00 -76.00  37.58   50
 54  \w   -172.00 -78.00   0.50    0.88    -- -102.00 -79.00 169.93  188
 55  \w   -174.00 -79.00   0.50    0.88    -- -102.00 -77.00 177.34  190
 56  \w   -144.00 -89.00   0.50    0.88    -- -102.00 -51.00 -85.62  110
 57  \w   -103.00 -78.00   0.50    0.88    -- -102.00 -79.00 129.41   50
 58  \w   -105.00 -78.00   0.50    0.88    -- -102.00 -80.00-152.69   54
 59  \w   -105.00 -79.00   0.50    0.88    -- -102.00 -76.00  22.04   52
 60  \w   -105.00 -79.00   0.50    0.88    -- -102.00 -79.00 -93.17   52
 61  \w   -107.00 -82.00   0.50    0.88    -- -102.00 -69.00   3.74   50
 62  \w   -150.00-124.00   0.50    0.88    -- -102.00 -73.00 -85.69   52
 63  \w   -106.00 -80.00   0.50    0.88    -- -102.00 -77.00 -30.00   52
 64  \w   -155.00 -83.00   0.50    0.88    -- -102.00 -68.00-115.87  144
 65  \w   -103.00 -78.00   0.50    0.88    -- -102.00 -80.00-108.99   50
 66  \w   -104.00 -78.00   0.50    0.88    -- -102.00 -79.00 139.25   52
 67  \w   -136.00 -85.00   0.50    0.88    -- -102.00 -61.00 -60.00  102
 68  \w   -107.00 -81.00   0.50    0.88    -- -102.00 -73.00  98.57   52
 69  \w   -175.00-127.00   0.50    0.88    -- -102.00 -70.00 -29.20   96
 70  \w   -110.00 -79.00   0.50    0.88    -- -102.00 -77.00 150.00   62
 71  \w   -111.00 -85.00   0.50    0.88    -- -102.00 -61.00-149.16   52
 72  \w   -105.00 -79.00   0.50    0.88    -- -102.00 -77.00 -90.00   52
 73  \w   -106.00 -80.00   0.50    0.88    -- -102.00 -77.00 120.00   52
 74  \w   -165.00-123.00   0.50    0.88    -- -102.00 -79.00 139.25   84
 75  \w   -106.00 -81.00   0.50    0.88    -- -102.00 -72.00  42.34   50
 76  \w   -104.00 -79.00   0.50    0.88    -- -102.00 -77.00  60.00   50
 77  \w   -168.00 -85.00   0.50    0.88    -- -102.00 -61.00  90.00  166
 78  \w   -111.00 -85.00   0.50    0.88    -- -102.00 -61.00  60.00   52
 79  \w     32.00  78.00   0.50    0.88    --  104.75 -94.00-180.00   92
 80  \w     60.00 103.00   0.50    0.88    --  104.75-125.00  30.00   86
 81  \w     43.00  95.00   0.50    0.88    --  104.75 -94.00  30.00  104
 82  \w     37.00 100.00   0.50    0.88    --  104.75-125.00 -60.00  126
 83  \w     73.00 105.00   0.50    0.88    --  104.75 -94.00 120.00   64
 84  \w     32.00  64.00   0.50    0.88    --  104.75 -94.00 120.00   64
 85  \w     38.00 105.00   0.50    0.88    --  104.75 -94.00  60.00  134
;
_diffrn_measurement_device 'four-circle diffractometer'
_diffrn_measurement_device_type 'XtaLAB Synergy R, DW system, HyPix'
_diffrn_measurement_method '\w scans'
_diffrn_orient_matrix_type 'CrysAlisPro convention (1999,Acta A55,543-557)'
_diffrn_orient_matrix_UB_11 -0.0456671000
_diffrn_orient_matrix_UB_12 0.0367919000
_diffrn_orient_matrix_UB_13 0.0390823000
_diffrn_orient_matrix_UB_21 -0.0881373000
_diffrn_orient_matrix_UB_22 -0.0223201000
_diffrn_orient_matrix_UB_23 -0.0201499000
_diffrn_orient_matrix_UB_31 0.0010629000
_diffrn_orient_matrix_UB_32 -0.2653883000
_diffrn_orient_matrix_UB_33 0.0071217000
_diffrn_radiation_monochromator mirror
_diffrn_radiation_probe x-ray
_diffrn_radiation_type CuK\a
_diffrn_radiation_wavelength 1.54184
_diffrn_reflns_av_R_equivalents 0.0379
_diffrn_reflns_av_unetI/netI 0.0172
_diffrn_reflns_Laue_measured_fraction_full 1.000
_diffrn_reflns_Laue_measured_fraction_max 0.983
_diffrn_reflns_limit_h_max 19
_diffrn_reflns_limit_h_min -19
_diffrn_reflns_limit_k_max 6
_diffrn_reflns_limit_k_min -7
_diffrn_reflns_limit_l_max 43
_diffrn_reflns_limit_l_min -43
_diffrn_reflns_number 75912
_diffrn_reflns_point_group_measured_fraction_full 1.000
_diffrn_reflns_point_group_measured_fraction_max 0.972
_diffrn_reflns_theta_full 67.684
_diffrn_reflns_theta_max 76.241
_diffrn_reflns_theta_min 5.114
_diffrn_source 'Rotating-anode X-ray tube'
_diffrn_source_type 'Rigaku (Cu) X-ray Source'
_exptl_absorpt_coefficient_mu 3.351
_exptl_absorpt_correction_T_max 1.00000
_exptl_absorpt_correction_T_min 0.79720
_exptl_absorpt_correction_type multi-scan
_exptl_absorpt_process_details
;
CrysAlisPro 1.171.40.68a (Rigaku Oxford Diffraction, 2019)
Empirical absorption correction using spherical harmonics,
 implemented in SCALE3 ABSPACK scaling algorithm.
;
_exptl_crystal_colour colourless
_exptl_crystal_colour_primary colourless
_exptl_crystal_density_diffrn 1.475
_exptl_crystal_description prism
_exptl_crystal_F_000 1424
_exptl_crystal_recrystallization_method 'Re-crystallisation from solvent: pentane/Et2O'
_exptl_crystal_size_max 0.143
_exptl_crystal_size_mid 0.057
_exptl_crystal_size_min 0.032
_refine_diff_density_max 0.424
_refine_diff_density_min -0.377
_refine_diff_density_rms 0.058
_refine_ls_abs_structure_details
;
 Flack x determined using 2900 quotients [(I+)-(I-)]/[(I+)+(I-)]
 (Parsons, Flack and Wagner, Acta Cryst. B69 (2013) 249-259).
;
_refine_ls_abs_structure_Flack 0.158(6)
_refine_ls_extinction_method none
_refine_ls_goodness_of_fit_ref 1.082
_refine_ls_hydrogen_treatment constr
_refine_ls_matrix_type full
_refine_ls_number_parameters 401
_refine_ls_number_reflns 6261
_refine_ls_number_restraints 1
_refine_ls_restrained_S_all 1.082
_refine_ls_R_factor_all 0.0307
_refine_ls_R_factor_gt 0.0303
_refine_ls_shift/su_max 0.000
_refine_ls_shift/su_mean 0.000
_refine_ls_structure_factor_coef Fsqd
_refine_ls_weighting_details 'w=1/[\s^2^(Fo^2^)+(0.0373P)^2^+3.6371P] where P=(Fo^2^+2Fc^2^)/3'
_refine_ls_weighting_scheme calc
_refine_ls_wR_factor_gt 0.0842
_refine_ls_wR_factor_ref 0.0845
_reflns_Friedel_coverage 0.942
_reflns_Friedel_fraction_full 1.000
_reflns_Friedel_fraction_max 0.960
_reflns_number_gt 6165
_reflns_number_total 6261
_reflns_threshold_expression 'I > 2\s(I)'
_cod_data_source_file d0cc08060h2.cif
_cod_data_source_block rt052
_cod_depositor_comments
;
Adding full bibliography for 7127952--7127955.cif.

2024-09-02
Z value and formula fixed to values more according to usual
chemical conventions.                 miguel
;
_cod_original_formula_sum 'C30 H32 F2 N2 O6 S4'
_cod_original_formula_weight 682.81
_cod_original_formula_moiety '2(C15 H16 F N O3 S2)'
_cod_original_formula_units_Z 4
_cod_database_code 7127955
_shelx_shelxl_version_number 2018/3
_chemical_oxdiff_formula C15H16FNO3S2
_shelx_space_group_comment
;
The symmetry employed for this shelxl refinement is uniquely defined
by the following loop, which should always be used as a source of
symmetry information in preference to the above space-group names.
They are only intended as comments.
;
_shelx_estimated_absorpt_t_max 0.900
_shelx_estimated_absorpt_t_min 0.646
_diffrn_oxdiff_digest_frames
;
01d6e149a3cc72c36f1735642dc4a530bb00055bf68
;
_reflns_odcompleteness_completeness 99.91
_reflns_odcompleteness_iscentric 1
_reflns_odcompleteness_theta 66.97
_olex2_refinement_description
;
1. Fixed Uiso
 At 1.2 times of:
  All C(H) groups
 At 1.5 times of:
  All C(H,H,H) groups
2.a Ternary CH refined with riding coordinates:
 C1(H1), C16(H16)
2.b Aromatic/amide H refined with riding coordinates:
 C4(H4), C5(H5), C6(H6), C7(H7), C8(H8), C10(H10), C11(H11), C13(H13),
 C14(H14), C19(H19), C20(H20), C21(H21), C22(H22), C23(H23), C25(H25), C26(H26),
  C28(H28), C29(H29)
2.c Idealised Me refined as rotating group:
 C2(H2A,H2B,H2C), C15(H15A,H15B,H15C), C17(H17A,H17B,H17C), C30(H30A,H30B,H30C)
;
_olex2_submission_special_instructions 'No special instructions were received'
_oxdiff_exptl_absorpt_empirical_details
;
Empirical correction (ABSPACK) includes:
- Absorption correction using spherical harmonics
- Frame scaling
;
_oxdiff_exptl_absorpt_empirical_full_max 1.425
_oxdiff_exptl_absorpt_empirical_full_min 0.872

loop_
_space_group_symop_operation_xyz
'x, y, z'
'-x, -y, z+1/2'
'x+1/2, -y, z'
'-x+1/2, y, z+1/2'

loop_
_atom_site_label
_atom_site_type_symbol
_atom_site_fract_x
_atom_site_fract_y
_atom_site_fract_z
_atom_site_U_iso_or_equiv
_atom_site_adp_type
_atom_site_occupancy
_atom_site_site_symmetry_order
_atom_site_calc_flag
_atom_site_refinement_flags_posn
_atom_site_refinement_flags_adp
_atom_site_refinement_flags_occupancy
_atom_site_disorder_assembly
_atom_site_disorder_group
S1 S 0.56068(5) 0.27248(15) 0.57299(2) 0.01380(18) Uani 1 1 d . . . . .
S2 S 0.50394(6) 0.41126(18) 0.64592(3) 0.0152(2) Uani 1 1 d . . . . .
F1 F 0.5885(2) 0.0040(4) 0.51531(10) 0.0265(7) Uani 1 1 d . . . . .
O1 O 0.5589(2) 0.4835(5) 0.54992(11) 0.0187(7) Uani 1 1 d . . . . .
O2 O 0.5266(2) 0.6467(5) 0.63523(9) 0.0214(6) Uani 1 1 d . . . . .
O3 O 0.42426(18) 0.3725(6) 0.66591(8) 0.0225(6) Uani 1 1 d . . . . .
N1 N 0.4988(2) 0.2424(6) 0.60791(9) 0.0149(7) Uani 1 1 d . . . . .
C1 C 0.5261(3) 0.0236(8) 0.54387(15) 0.0181(10) Uani 1 1 d . . . . .
H1 H 0.524164 -0.121371 0.559968 0.022 Uiso 1 1 calc R . . . .
C2 C 0.4393(3) 0.0702(9) 0.52599(13) 0.0246(9) Uani 1 1 d . . . . .
H2A H 0.397246 0.102885 0.546420 0.037 Uiso 1 1 calc GR . . . .
H2B H 0.420803 -0.067184 0.511267 0.037 Uiso 1 1 calc GR . . . .
H2C H 0.443342 0.205079 0.508660 0.037 Uiso 1 1 calc GR . . . .
C3 C 0.6688(2) 0.2128(7) 0.58592(11) 0.0156(7) Uani 1 1 d . . . . .
C4 C 0.7305(3) 0.3793(7) 0.57755(12) 0.0198(8) Uani 1 1 d . . . . .
H4 H 0.716254 0.516557 0.563522 0.024 Uiso 1 1 calc R . . . .
C5 C 0.8143(3) 0.3396(7) 0.59030(12) 0.0213(8) Uani 1 1 d . . . . .
H5 H 0.857892 0.451723 0.585069 0.026 Uiso 1 1 calc R . . . .
C6 C 0.8349(3) 0.1385(7) 0.61052(12) 0.0204(8) Uani 1 1 d . . . . .
H6 H 0.892087 0.114123 0.619435 0.025 Uiso 1 1 calc R . . . .
C7 C 0.7709(3) -0.0294(8) 0.61779(15) 0.0192(10) Uani 1 1 d . . . . .
H7 H 0.785186 -0.168980 0.631202 0.023 Uiso 1 1 calc R . . . .
C8 C 0.6881(3) 0.0074(7) 0.60562(17) 0.0178(10) Uani 1 1 d . . . . .
H8 H 0.644559 -0.105358 0.610538 0.021 Uiso 1 1 calc R . . . .
C9 C 0.5881(2) 0.2974(7) 0.67446(11) 0.0155(7) Uani 1 1 d . . . . .
C10 C 0.6666(3) 0.4140(7) 0.67607(11) 0.0168(8) Uani 1 1 d . . . . .
H10 H 0.673306 0.560955 0.663670 0.020 Uiso 1 1 calc R . . . .
C11 C 0.7352(3) 0.3148(7) 0.69589(11) 0.0192(8) Uani 1 1 d . . . . .
H11 H 0.788855 0.394163 0.696943 0.023 Uiso 1 1 calc R . . . .
C12 C 0.7259(3) 0.0990(7) 0.71430(11) 0.0186(8) Uani 1 1 d . . . . .
C13 C 0.6456(3) -0.0118(7) 0.71351(16) 0.0155(10) Uani 1 1 d . . . . .
H13 H 0.637708 -0.154877 0.726956 0.019 Uiso 1 1 calc R . . . .
C14 C 0.5772(2) 0.0858(8) 0.69321(11) 0.0163(8) Uani 1 1 d . . . . .
H14 H 0.523235 0.007724 0.692210 0.020 Uiso 1 1 calc R . . . .
C15 C 0.8024(4) -0.0166(8) 0.73390(18) 0.0274(13) Uani 1 1 d . . . . .
H15A H 0.846837 -0.050899 0.714607 0.041 Uiso 1 1 calc GR . . . .
H15B H 0.783700 -0.162308 0.746182 0.041 Uiso 1 1 calc GR . . . .
H15C H 0.825945 0.088685 0.753571 0.041 Uiso 1 1 calc GR . . . .
S3 S 0.30833(5) 0.24125(15) 0.42568(3) 0.01351(18) Uani 1 1 d . . . . .
S4 S 0.25305(6) 0.09241(17) 0.35318(3) 0.01455(19) Uani 1 1 d . . . . .
F2 F 0.3412(2) 0.5286(5) 0.48014(9) 0.0252(7) Uani 1 1 d . . . . .
O4 O 0.3041(2) 0.0364(6) 0.44980(11) 0.0189(7) Uani 1 1 d . . . . .
O5 O 0.17308(17) 0.1232(5) 0.33283(8) 0.0202(6) Uani 1 1 d . . . . .
O6 O 0.2767(2) -0.1399(5) 0.36495(8) 0.0197(6) Uani 1 1 d . . . . .
N2 N 0.2461(2) 0.2658(6) 0.39036(9) 0.0151(6) Uani 1 1 d . . . . .
C16 C 0.2763(3) 0.4988(6) 0.45293(16) 0.0178(10) Uani 1 1 d . . . . .
H16 H 0.272591 0.638086 0.435565 0.021 Uiso 1 1 calc R . . . .
C17 C 0.1917(3) 0.4564(9) 0.47254(13) 0.0251(10) Uani 1 1 d . . . . .
H17A H 0.147733 0.420680 0.453088 0.038 Uiso 1 1 calc GR . . . .
H17B H 0.174744 0.596290 0.486971 0.038 Uiso 1 1 calc GR . . . .
H17C H 0.197251 0.324338 0.490394 0.038 Uiso 1 1 calc GR . . . .
C18 C 0.4172(2) 0.2928(7) 0.41235(11) 0.0150(7) Uani 1 1 d . . . . .
C19 C 0.4779(3) 0.1214(7) 0.42073(11) 0.0170(8) Uani 1 1 d . . . . .
H19 H 0.462320 -0.014180 0.434940 0.020 Uiso 1 1 calc R . . . .
C20 C 0.5613(3) 0.1531(8) 0.40788(12) 0.0218(8) Uani 1 1 d . . . . .
H20 H 0.603642 0.037210 0.412879 0.026 Uiso 1 1 calc R . . . .
C21 C 0.5835(3) 0.3534(8) 0.38774(12) 0.0216(8) Uani 1 1 d . . . . .
H21 H 0.640945 0.372872 0.378905 0.026 Uiso 1 1 calc R . . . .
C22 C 0.5232(4) 0.5257(8) 0.38029(15) 0.0202(10) Uani 1 1 d . . . . .
H22 H 0.539890 0.664115 0.367141 0.024 Uiso 1 1 calc R . . . .
C23 C 0.4365(3) 0.4960(6) 0.39221(17) 0.0155(10) Uani 1 1 d . . . . .
H23 H 0.393711 0.609769 0.386699 0.019 Uiso 1 1 calc R . . . .
C24 C 0.3378(2) 0.2045(7) 0.32436(10) 0.0147(7) Uani 1 1 d . . . . .
C25 C 0.3260(3) 0.4175(8) 0.30543(11) 0.0189(8) Uani 1 1 d . . . . .
H25 H 0.272117 0.495754 0.306170 0.023 Uiso 1 1 calc R . . . .
C26 C 0.3954(4) 0.5115(7) 0.28550(16) 0.0204(11) Uani 1 1 d . . . . .
H26 H 0.388082 0.655338 0.272220 0.024 Uiso 1 1 calc R . . . .
C27 C 0.4755(3) 0.4017(7) 0.28433(11) 0.0185(8) Uani 1 1 d . . . . .
C28 C 0.4844(2) 0.1859(7) 0.30241(11) 0.0176(8) Uani 1 1 d . . . . .
H28 H 0.537924 0.105984 0.301082 0.021 Uiso 1 1 calc R . . . .
C29 C 0.4158(2) 0.0852(7) 0.32246(11) 0.0158(7) Uani 1 1 d . . . . .
H29 H 0.422302 -0.062512 0.334622 0.019 Uiso 1 1 calc R . . . .
C30 C 0.5506(4) 0.5166(8) 0.26493(18) 0.0263(12) Uani 1 1 d . . . . .
H30A H 0.546005 0.496012 0.236886 0.039 Uiso 1 1 calc GR . . . .
H30B H 0.604263 0.445450 0.274119 0.039 Uiso 1 1 calc GR . . . .
H30C H 0.550793 0.683691 0.271095 0.039 Uiso 1 1 calc GR . . . .

loop_
_atom_site_aniso_label
_atom_site_aniso_U_11
_atom_site_aniso_U_22
_atom_site_aniso_U_33
_atom_site_aniso_U_23
_atom_site_aniso_U_13
_atom_site_aniso_U_12
S1 0.0137(4) 0.0117(4) 0.0160(4) 0.0005(3) 0.0001(3) 0.0004(3)
S2 0.0116(4) 0.0163(5) 0.0176(4) -0.0024(4) -0.0016(3) 0.0015(4)
F1 0.0261(16) 0.0277(16) 0.0258(16) -0.0073(10) 0.0047(13) -0.0003(10)
O1 0.0211(17) 0.0130(15) 0.0221(17) 0.0046(11) 0.0013(13) 0.0024(10)
O2 0.0216(15) 0.0135(15) 0.0293(16) -0.0041(12) -0.0076(13) 0.0032(12)
O3 0.0153(13) 0.0308(16) 0.0215(14) -0.0035(12) 0.0022(11) 0.0033(12)
N1 0.0132(15) 0.0146(16) 0.0167(16) -0.0005(12) -0.0017(12) -0.0014(11)
C1 0.018(2) 0.022(2) 0.014(2) -0.0004(15) 0.000(2) 0.0005(15)
C2 0.024(2) 0.031(2) 0.019(2) -0.001(2) -0.0052(17) 0.000(2)
C3 0.0162(17) 0.0156(18) 0.0150(17) -0.0030(14) 0.0000(14) 0.0009(15)
C4 0.022(2) 0.0153(18) 0.022(2) -0.0003(15) 0.0042(15) -0.0022(14)
C5 0.0180(18) 0.021(2) 0.025(2) -0.0045(16) 0.0020(16) -0.0062(16)
C6 0.0123(17) 0.023(2) 0.026(2) -0.0069(17) -0.0001(14) 0.0021(15)
C7 0.015(2) 0.019(2) 0.023(2) -0.0011(16) 0.0005(19) 0.0014(16)
C8 0.014(2) 0.019(2) 0.020(3) -0.0004(15) -0.002(2) -0.0011(13)
C9 0.0146(17) 0.0151(18) 0.0167(18) -0.0037(14) 0.0009(14) 0.0026(15)
C10 0.0216(19) 0.014(2) 0.0146(18) 0.0001(15) 0.0010(15) -0.0008(16)
C11 0.0200(19) 0.020(2) 0.0177(18) -0.0011(16) -0.0010(15) -0.0016(16)
C12 0.023(2) 0.017(2) 0.0151(18) -0.0020(15) -0.0014(15) 0.0041(16)
C13 0.010(2) 0.019(2) 0.017(2) 0.0011(14) 0.0027(19) 0.0017(13)
C14 0.0110(17) 0.018(2) 0.0201(19) -0.0021(15) 0.0007(14) -0.0003(15)
C15 0.030(3) 0.029(3) 0.023(3) 0.0017(18) -0.007(2) 0.0081(18)
S3 0.0134(4) 0.0115(4) 0.0156(4) 0.0000(3) 0.0001(3) -0.0004(3)
S4 0.0128(4) 0.0131(5) 0.0178(4) -0.0015(4) 0.0012(3) -0.0012(3)
F2 0.0264(16) 0.0276(15) 0.0217(15) -0.0068(10) -0.0082(12) 0.0002(11)
O4 0.0204(17) 0.0152(14) 0.0211(17) 0.0035(12) 0.0008(13) -0.0008(11)
O5 0.0111(13) 0.0273(16) 0.0221(14) -0.0036(11) -0.0012(10) -0.0022(11)
O6 0.0195(14) 0.0123(14) 0.0272(16) -0.0030(12) 0.0048(12) -0.0013(11)
N2 0.0122(14) 0.0151(16) 0.0180(16) -0.0005(12) -0.0008(12) 0.0004(13)
C16 0.021(2) 0.014(2) 0.019(2) -0.0013(14) -0.002(2) 0.0035(14)
C17 0.027(2) 0.029(2) 0.019(2) -0.0007(18) 0.0043(18) 0.007(2)
C18 0.0125(16) 0.0140(18) 0.0186(18) -0.0018(14) -0.0031(14) 0.0003(14)
C19 0.0164(18) 0.0159(19) 0.0188(19) -0.0011(15) -0.0028(14) 0.0025(14)
C20 0.0170(19) 0.023(2) 0.0249(19) -0.0024(16) -0.0042(16) 0.0049(16)
C21 0.0147(18) 0.027(2) 0.0231(19) -0.0057(17) 0.0005(15) -0.0016(16)
C22 0.024(2) 0.016(2) 0.021(2) -0.0035(16) 0.003(2) -0.0056(16)
C23 0.017(2) 0.011(2) 0.019(2) -0.0022(13) -0.004(2) -0.0006(14)
C24 0.0145(17) 0.0159(18) 0.0136(17) -0.0015(14) -0.0005(13) -0.0005(14)
C25 0.026(2) 0.014(2) 0.0167(19) -0.0014(16) -0.0044(16) 0.0032(16)
C26 0.039(3) 0.009(2) 0.013(2) 0.0006(13) -0.001(2) -0.0001(15)
C27 0.0172(18) 0.023(2) 0.0147(18) -0.0029(15) 0.0009(14) -0.0050(16)
C28 0.0139(17) 0.020(2) 0.0189(18) -0.0024(16) 0.0005(14) 0.0018(15)
C29 0.0133(17) 0.015(2) 0.0187(19) -0.0008(15) 0.0010(14) -0.0001(15)
C30 0.021(3) 0.029(3) 0.029(3) 0.0033(18) 0.005(2) -0.0052(17)

loop_
_atom_type_symbol
_atom_type_description
_atom_type_scat_dispersion_real
_atom_type_scat_dispersion_imag
_atom_type_scat_source
C C 0.0181 0.0091 'International Tables Vol C Tables 4.2.6.8 and 6.1.1.4'
H H 0.0000 0.0000 'International Tables Vol C Tables 4.2.6.8 and 6.1.1.4'
F F 0.0727 0.0534 'International Tables Vol C Tables 4.2.6.8 and 6.1.1.4'
N N 0.0311 0.0180 'International Tables Vol C Tables 4.2.6.8 and 6.1.1.4'
O O 0.0492 0.0322 'International Tables Vol C Tables 4.2.6.8 and 6.1.1.4'
S S 0.3331 0.5567 'International Tables Vol C Tables 4.2.6.8 and 6.1.1.4'

loop_
_geom_angle_atom_site_label_1
_geom_angle_atom_site_label_2
_geom_angle_atom_site_label_3
_geom_angle
_geom_angle_site_symmetry_1
_geom_angle_site_symmetry_3
_geom_angle_publ_flag
O1 S1 N1 120.61(19) . . ?
O1 S1 C1 110.0(2) . . ?
O1 S1 C3 108.6(2) . . ?
N1 S1 C1 99.2(2) . . ?
N1 S1 C3 111.61(18) . . ?
C3 S1 C1 105.5(2) . . ?
O2 S2 N1 111.02(17) . . ?
O2 S2 C9 108.01(18) . . ?
O3 S2 O2 118.6(2) . . ?
O3 S2 N1 104.73(17) . . ?
O3 S2 C9 108.17(18) . . ?
N1 S2 C9 105.55(17) . . ?
S1 N1 S2 122.0(2) . . ?
F1 C1 S1 104.5(3) . . ?
F1 C1 C2 110.3(4) . . ?
C2 C1 S1 110.6(3) . . ?
C4 C3 S1 118.1(3) . . ?
C4 C3 C8 122.4(4) . . ?
C8 C3 S1 119.4(3) . . ?
C3 C4 C5 118.0(4) . . ?
C6 C5 C4 120.8(4) . . ?
C5 C6 C7 119.8(4) . . ?
C8 C7 C6 120.2(4) . . ?
C7 C8 C3 118.9(4) . . ?
C10 C9 S2 119.6(3) . . ?
C14 C9 S2 119.7(3) . . ?
C14 C9 C10 120.5(4) . . ?
C11 C10 C9 119.7(4) . . ?
C10 C11 C12 120.6(4) . . ?
C11 C12 C13 118.9(4) . . ?
C11 C12 C15 120.6(4) . . ?
C13 C12 C15 120.5(4) . . ?
C14 C13 C12 120.5(4) . . ?
C9 C14 C13 119.7(4) . . ?
O4 S3 N2 119.9(2) . . ?
O4 S3 C16 110.3(2) . . ?
O4 S3 C18 109.2(2) . . ?
N2 S3 C16 99.4(2) . . ?
N2 S3 C18 111.70(18) . . ?
C18 S3 C16 105.0(2) . . ?
O5 S4 O6 118.18(19) . . ?
O5 S4 N2 104.76(16) . . ?
O5 S4 C24 108.74(17) . . ?
O6 S4 N2 110.93(17) . . ?
O6 S4 C24 107.74(18) . . ?
N2 S4 C24 105.83(18) . . ?
S3 N2 S4 121.4(2) . . ?
F2 C16 S3 104.6(3) . . ?
F2 C16 C17 110.4(4) . . ?
C17 C16 S3 110.0(3) . . ?
C19 C18 S3 118.2(3) . . ?
C23 C18 S3 118.4(3) . . ?
C23 C18 C19 123.3(4) . . ?
C20 C19 C18 118.4(4) . . ?
C19 C20 C21 120.2(4) . . ?
C22 C21 C20 121.1(4) . . ?
C21 C22 C23 120.1(4) . . ?
C18 C23 C22 116.9(4) . . ?
C25 C24 S4 118.9(3) . . ?
C29 C24 S4 119.7(3) . . ?
C29 C24 C25 121.3(4) . . ?
C26 C25 C24 118.1(4) . . ?
C25 C26 C27 122.1(4) . . ?
C26 C27 C30 120.6(4) . . ?
C28 C27 C26 118.4(4) . . ?
C28 C27 C30 121.0(4) . . ?
C27 C28 C29 121.0(4) . . ?
C24 C29 C28 119.0(4) . . ?

loop_
_geom_bond_atom_site_label_1
_geom_bond_atom_site_label_2
_geom_bond_distance
_geom_bond_site_symmetry_2
_geom_bond_publ_flag
S1 O1 1.448(3) . ?
S1 N1 1.553(3) . ?
S1 C1 1.826(5) . ?
S1 C3 1.770(4) . ?
S2 O2 1.441(3) . ?
S2 O3 1.435(3) . ?
S2 N1 1.634(3) . ?
S2 C9 1.762(4) . ?
F1 C1 1.389(6) . ?
C1 C2 1.506(7) . ?
C3 C4 1.383(6) . ?
C3 C8 1.392(6) . ?
C4 C5 1.392(6) . ?
C5 C6 1.385(6) . ?
C6 C7 1.405(7) . ?
C7 C8 1.370(7) . ?
C9 C10 1.392(6) . ?
C9 C14 1.385(6) . ?
C10 C11 1.388(6) . ?
C11 C12 1.397(6) . ?
C12 C13 1.400(6) . ?
C12 C15 1.519(7) . ?
C13 C14 1.390(6) . ?
S3 O4 1.441(3) . ?
S3 N2 1.564(3) . ?
S3 C16 1.820(4) . ?
S3 C18 1.776(4) . ?
S4 O5 1.438(3) . ?
S4 O6 1.439(3) . ?
S4 N2 1.628(3) . ?
S4 C24 1.771(4) . ?
F2 C16 1.390(6) . ?
C16 C17 1.498(7) . ?
C18 C19 1.392(5) . ?
C18 C23 1.389(6) . ?
C19 C20 1.382(6) . ?
C20 C21 1.385(6) . ?
C21 C22 1.384(7) . ?
C22 C23 1.417(8) . ?
C24 C25 1.396(6) . ?
C24 C29 1.393(5) . ?
C25 C26 1.387(7) . ?
C26 C27 1.394(7) . ?
C27 C28 1.392(6) . ?
C27 C30 1.498(6) . ?
C28 C29 1.395(5) . ?
